data_4030359
loop_
_publ_author_name
'Thomas, P.'
'Mercurio, D.'
'Mercurio, J. P.'
'Frit, B.'

_publ_section_title
;
 Powder neutron diffraction study of alkali-substituted cordierites with
 MxMg2Al4+xSi5-xO18 (M = K, Cs; 0<x<1) formula
;
_journal_name_full 'European Journal of Solid State and Inorganic Chemistry'
_journal_page_first 1011
_journal_page_last 1020
_journal_volume 28
_journal_year 1991
_chemical_formula_sum 'Al5 K Mg2 O18 Si4'
_chemical_formula_weight 622.947
_space_group_IT_number 192
_symmetry_cell_setting hexagonal
_symmetry_Int_Tables_number 192
_symmetry_space_group_name_Hall '-P 6 2c'
_symmetry_space_group_name_H-M 'P 6/m c c'
_cell_angle_alpha 90
_cell_angle_beta 90
_cell_angle_gamma 120
_cell_formula_units_Z 2
_cell_length_a 9.8001(1)
_cell_length_b 9.8001(1)
_cell_length_c 9.4105(2)
_cell_volume 782.72(2)
_diffrn_ambient_temperature 293
_diffrn_radiation_probe neutron
_diffrn_radiation_type white
_exptl_crystal_density_diffrn 2.643
_pd_proc_ls_prof_R_factor 0.0498
_cod_data_source_file EJSSIC-1991-28-1011-1020-3.cif
_cod_data_source_block cordierite-3
_cod_original_cell_volume 782.72(3)
_cod_database_code 4030359

loop_
_symmetry_equiv_pos_site_id
_symmetry_equiv_pos_as_xyz
1 x,y,z
2 x-y,x,z
3 -y,x-y,z
4 -x,-y,z
5 -x+y,-x,z
6 y,-x+y,z
7 -y,-x,1/2-z
8 x-y,-y,1/2-z
9 x,x-y,1/2-z
10 y,x,1/2-z
11 -x+y,y,1/2-z
12 -x,-x+y,1/2-z
13 -x,-y,-z
14 -x+y,-x,-z
15 y,-x+y,-z
16 x,y,-z
17 x-y,x,-z
18 -y,x-y,-z
19 y,x,1/2+z
20 -x+y,y,1/2+z
21 -x,-x+y,1/2+z
22 -y,-x,1/2+z
23 x-y,-y,1/2+z
24 x,x-y,1/2+z

loop_
_atom_site_label
_atom_site_type_symbol
_atom_site_thermal_displace_type
_atom_site_fract_x
_atom_site_fract_y
_atom_site_fract_z
_atom_site_occupancy
_atom_site_U_iso_or_equiv
Al1 Al Uiso 0.50000 0.50000 0.25000 0.590 0.0036(8)
Al2 Al Uiso 0.3735(2) 0.2659(3) 0.00000 0.54(2) 0.0006(1)
Mg Mg Uiso 0.33333 0.66667 0.25000 1.000 0.0034(6)
O1 O Uiso 0.48620(10) 0.34970(10) 0.14370(10) 1.000 0.0096(3)
O2 O Uiso 0.2256(2) 0.2995(3) 0.00000 1.000 0.0251(4)
Si1 Si Uiso 0.50000 0.50000 0.25000 0.410 0.0036(8)
Si2 Si Uiso 0.3735(2) 0.2659(3) 0.00000 0.46(2) 0.0006(1)
K K Uiso 0.00000 0.00000 0.1805(10) 0.500 0.075(4)

loop_
_geom_angle_atom_site_label_1
_geom_angle_atom_site_label_2
_geom_angle_atom_site_label_3
_geom_angle
_geom_angle_site_symmetry_1
_geom_angle_site_symmetry_3
_geom_angle_publ_flag
O1 Si1 O1 124.57(4) . 10_555 yes
O1 Si1 O1 109.30(4) . 4_665 yes
O1 Si1 O1 95.86(5) . 7_665 yes
O1 Si1 O1 109.30(5) 7_665 10_555 yes
O1 Si1 O1 124.57(4) 4_665 7_665 yes
O1 Si1 O1 95.86(5) 4_665 10_555 yes
O1 Si2 O2 109.48(12) . . yes
O2 Si2 O2 107.6(2) . 6_555 yes
O1 Si2 O2 111.47(12) . 6_555 yes
O1 Si2 O1 107.39(15) . 16_555 yes
O1 Si2 O2 109.48(12) 16_555 . yes
O1 Si2 O2 111.47(12) 16_555 6_555 yes
O1 Al1 O1 109.30(4) . 4_665 yes
O1 Al1 O1 95.86(5) 4_665 10_555 yes
O1 Al1 O1 109.30(5) 7_665 10_555 yes
O1 Al1 O1 124.57(4) . 10_555 yes
O1 Al1 O1 124.57(4) 4_665 7_665 yes
O1 Al1 O1 95.86(5) . 7_665 yes
O1 Al2 O2 109.48(12) . . yes
O1 Al2 O2 111.47(12) . 6_555 yes
O1 Al2 O2 111.47(12) 16_555 6_555 yes
O1 Al2 O1 107.39(15) . 16_555 yes
O2 Al2 O2 107.6(2) . 6_555 yes
O1 Al2 O2 109.48(12) 16_555 . yes
O1 Mg O1 75.07(4) 2_555 8_565 yes
O1 Mg O1 86.72(4) 2_555 10_555 yes
O1 Mg O1 172.44(5) 2_555 12_665 yes
O1 Mg O1 99.31(4) 2_555 6_565 yes
O1 Mg O1 99.31(4) 2_555 4_665 yes
O1 Mg O1 86.72(4) 6_565 8_565 yes
O1 Mg O1 172.44(4) 6_565 10_555 yes
O1 Mg O1 75.07(4) 6_565 12_665 yes
O1 Mg O1 99.31(4) 4_665 6_565 yes
O1 Mg O1 172.44(3) 4_665 8_565 yes
O1 Mg O1 75.07(4) 4_665 10_555 yes
O1 Mg O1 86.72(4) 4_665 12_665 yes
O1 Mg O1 99.31(4) 8_565 10_555 yes
O1 Mg O1 99.31(4) 8_565 12_665 yes
O1 Mg O1 99.31(4) 10_555 12_665 yes
Si1 O1 Mg 94.54(4) . 2_655 yes
Si2 O1 Mg 135.86(10) . 2_655 yes
Al1 O1 Mg 94.54(4) . 2_655 yes
Al2 O1 Mg 135.86(10) . 2_655 yes
Al2 O2 Al2 167.6(2) . 2_555 yes

loop_
_geom_bond_atom_site_label_1
_geom_bond_atom_site_label_2
_geom_bond_distance
_geom_bond_site_symmetry_2
_geom_bond_publ_flag
Si1 O1 1.7290(9) 4_665 yes
Si1 O1 1.7290(10) 7_665 yes
Si1 O1 1.7290(10) 10_555 yes
Si1 O1 1.7290(9) . yes
Si2 O1 1.6781(18) . yes
Si2 O2 1.644(4) 6_555 yes
Si2 O1 1.6781(18) 16_555 yes
Si2 O2 1.639(3) . yes
Al1 O1 1.7290(9) . yes
Al1 O1 1.7290(9) 4_665 yes
Al1 O1 1.7290(10) 7_665 yes
Al1 O1 1.7290(10) 10_555 yes
Al2 O1 1.6781(18) . yes
Al2 O2 1.639(3) . yes
Al2 O1 1.6781(18) 16_555 yes
Al2 O2 1.644(4) 6_555 yes
Mg O1 2.1067(11) 4_665 yes
Mg O1 2.1067(11) 6_565 yes
Mg O1 2.1067(11) 2_555 yes
Mg O1 2.1067(9) 10_555 yes
Mg O1 2.1067(11) 12_665 yes
Mg O1 2.1067(14) 8_565 yes

loop_
_geom_torsion_atom_site_label_1
_geom_torsion_atom_site_label_2
_geom_torsion_atom_site_label_3
_geom_torsion_atom_site_label_4
_geom_torsion
_geom_torsion_site_symmetry_1
_geom_torsion_site_symmetry_3
_geom_torsion_publ_flag
O1 Al1 O1 Al2 -45.91(12) 4_665 . no
O1 Al1 O1 Al2 -175.72(11) 7_665 . no
O1 Al1 O1 Al2 65.97(12) 10_555 . no
O1 Al1 O1 Mg 129.81(4) . 4_665 no
O1 Al1 O1 Mg -118.31(5) . 10_555 no
O2 Al2 O1 Al1 -20.4(2) . . no
O1 Al2 O1 Al1 98.39(14) 16_555 . no
